data_4118606
loop_
_publ_author_name
'Min Huang'
'Pascal Retailleau'
'Luis Boh\'e'
'David Crich'

_publ_contact_author_address
;
Department of Chemistry, Wayne State University 35
Detroit, MI 48202
USA.
;
_publ_contact_author_email Dcrich@chem.wayne.edu
_publ_contact_author_fax '(01) 313 577 8822'
_publ_contact_author_name 'CRICH, David'
_publ_contact_author_phone '(01) 313 577 7784'
_publ_section_title
;
 Cation Clock Permits Distinction Between the Mechanisms of \a- and \b-O-
 and \b-C-Glycosylation in the Mannopyranose Series: Evidence for the
 Existence of a Mannopyranosyl Oxocarbenium Ion
;
_journal_name_full 'Journal of the American Chemical Society'
_journal_page_first 14746
_journal_page_last 14749
_journal_paper_doi 10.1021/ja307266n
_journal_volume 134
_journal_year 2012
_chemical_absolute_configuration ad
_chemical_formula_moiety 'C24 H26 O5'
_chemical_formula_sum 'C24 H26 O5'
_chemical_formula_weight 394.45
_chemical_name_systematic
; 
 (2R,4aR,5aS,9aR,10R,10aR)-10-(benzyloxy)-7-methylene-2-phenyloctahydro
 -4H-pyrano[2',3':5,6]pyrano[3,2-d][1,3]dioxine 
;
_space_group_IT_number 19
_symmetry_cell_setting orthorhombic
_symmetry_space_group_name_Hall 'P 2ac 2ab'
_symmetry_space_group_name_H-M 'P 21 21 21'
_atom_sites_solution_hydrogens geom
_atom_sites_solution_primary direct
_atom_sites_solution_secondary difmap
_audit_creation_method SHELXL-97
_cell_angle_alpha 90.00
_cell_angle_beta 90.00
_cell_angle_gamma 90.00
_cell_formula_units_Z 8
_cell_length_a 10.6246(3)
_cell_length_b 11.5766(3)
_cell_length_c 33.387(2)
_cell_measurement_reflns_used 18528
_cell_measurement_temperature 193(2)
_cell_measurement_theta_max 68.1
_cell_measurement_theta_min 2.6
_cell_volume 4106.5(3)
_computing_cell_refinement 'CrystalClear-SM Expert 2.0 r4 (Rigaku, 2009)'
_computing_data_collection 'CrystalClear-SM Expert 2.0 r4 (Rigaku, 2009)'
_computing_data_reduction 'CrystalClear-SM Expert 2.0 r4 (Rigaku, 2009)'
_computing_molecular_graphics 'PLATON (Spek, 2003)'
_computing_publication_material 'SHELXL97 (Sheldrick, 2008)'
_computing_structure_refinement 'SHELXL97 (Sheldrick, 2008); CRYSTALBUILDER (Welter, 2006)'
_computing_structure_solution 'SHELXS97 (Sheldrick, 2008)'
_diffrn_ambient_temperature 193(2)
_diffrn_detector_type 'RAPID II large area curved imaging plate detector '
_diffrn_measured_fraction_theta_full 1.000
_diffrn_measured_fraction_theta_max 1.000
_diffrn_measurement_device_type 'Rigaku rapid II RAXIS conversion'
_diffrn_measurement_method 'profile data from \w-scans'
_diffrn_radiation_monochromator graphite
_diffrn_radiation_source 'fine-focus sealed tube'
_diffrn_radiation_type CuK\a
_diffrn_radiation_wavelength 1.54187
_diffrn_reflns_av_R_equivalents 0.0378
_diffrn_reflns_av_sigmaI/netI 0.0299
_diffrn_reflns_limit_h_max 12
_diffrn_reflns_limit_h_min -12
_diffrn_reflns_limit_k_max 13
_diffrn_reflns_limit_k_min -13
_diffrn_reflns_limit_l_max 40
_diffrn_reflns_limit_l_min -40
_diffrn_reflns_number 41856
_diffrn_reflns_theta_full 68.25
_diffrn_reflns_theta_max 68.25
_diffrn_reflns_theta_min 2.65
_exptl_absorpt_coefficient_mu 0.720
_exptl_absorpt_correction_T_max 1.000
_exptl_absorpt_correction_T_min 0.804
_exptl_absorpt_correction_type multi-scan
_exptl_absorpt_process_details 'FS_ABSCOR (Rigaku, 2009)'
_exptl_crystal_colour colourless
_exptl_crystal_density_diffrn 1.276
_exptl_crystal_description parallelepiped
_exptl_crystal_F_000 1680
_exptl_crystal_size_max 0.35
_exptl_crystal_size_mid 0.18
_exptl_crystal_size_min 0.12
_refine_diff_density_max 0.196
_refine_diff_density_min -0.227
_refine_diff_density_rms 0.041
_refine_ls_abs_structure_details 'Flack H D (1983), Acta Cryst. A39, 876-881; 3254 Friedel pairszz'
_refine_ls_abs_structure_Flack 0.1(2)
_refine_ls_extinction_coef 0.00059(7)
_refine_ls_extinction_expression Fc^*^=kFc[1+0.001xFc^2^\l^3^/sin(2\q)]^-1/4^
_refine_ls_extinction_method SHELXL
_refine_ls_goodness_of_fit_ref 1.132
_refine_ls_hydrogen_treatment constr
_refine_ls_matrix_type full
_refine_ls_number_parameters 610
_refine_ls_number_reflns 7488
_refine_ls_number_restraints 6
_refine_ls_restrained_S_all 1.157
_refine_ls_R_factor_all 0.0652
_refine_ls_R_factor_gt 0.0401
_refine_ls_shift/su_max 0.000
_refine_ls_shift/su_mean 0.000
_refine_ls_structure_factor_coef Fsqd
_refine_ls_weighting_details 'calc w=1/[\s^2^(Fo^2^)+(0.0408P)^2^+0.9285P] where P=(Fo^2^+2Fc^2^)/3'
_refine_ls_weighting_scheme calc
_refine_ls_wR_factor_gt 0.0889
_refine_ls_wR_factor_ref 0.1178
_reflns_number_gt 5396
_reflns_number_total 7488
_reflns_threshold_expression >2sigma(I)
_cod_data_source_file ja307266n_si_002_1.cif
_cod_data_source_block Hum2-017-F53-55
_cod_database_code 4118606

loop_
_symmetry_equiv_pos_as_xyz
'x, y, z'
'-x+1/2, -y, z+1/2'
'x+1/2, -y+1/2, -z'
'-x, y+1/2, -z+1/2'

loop_
_atom_site_label
_atom_site_type_symbol
_atom_site_fract_x
_atom_site_fract_y
_atom_site_fract_z
_atom_site_U_iso_or_equiv
_atom_site_adp_type
_atom_site_occupancy
_atom_site_symmetry_multiplicity
_atom_site_calc_flag
_atom_site_refinement_flags
_atom_site_disorder_assembly
_atom_site_disorder_group
O1 O 0.41425(17) 1.02017(16) 0.22121(5) 0.0562(5) Uani 1 1 d . A .
O2 O 0.19699(16) 0.90789(16) 0.14576(5) 0.0542(4) Uani 1 1 d . . .
O3 O 0.20897(18) 1.10848(16) 0.13981(5) 0.0641(5) Uani 1 1 d . . .
O4 O 0.32647(17) 0.80795(17) 0.26035(6) 0.0611(5) Uani 1 1 d . . .
C1 C 0.4914(2) 0.9206(2) 0.22842(8) 0.0556(7) Uani 1 1 d . . .
H1 H 0.5573 0.9158 0.2071 0.067 Uiso 1 1 calc R . .
C2 C 0.4136(3) 0.8105(3) 0.22790(8) 0.0571(7) Uani 1 1 d . A .
H2 H 0.4714 0.7426 0.2302 0.069 Uiso 1 1 calc R . .
C3 C 0.3368(3) 0.7992(2) 0.18918(9) 0.0603(7) Uani 1 1 d D . .
H3A H 0.4022 0.8032 0.1677 0.072 Uiso 0.625(7) 1 calc PR A 1
H3B H 0.3907 0.7806 0.1655 0.072 Uiso 0.375(7) 1 calc PR A 2
C4 C 0.2631(2) 0.9097(2) 0.18340(7) 0.0486(6) Uani 1 1 d . A .
H4 H 0.2012 0.9186 0.2058 0.058 Uiso 1 1 calc R . .
C5 C 0.3526(3) 1.0112(2) 0.18347(7) 0.0543(7) Uani 1 1 d . . .
H5 H 0.4166 1.0010 0.1618 0.065 Uiso 1 1 calc R A .
C6 C 0.2798(3) 1.1209(3) 0.17640(9) 0.0667(8) Uani 1 1 d . A .
H6A H 0.2220 1.1354 0.1991 0.080 Uiso 1 1 calc R . .
H6B H 0.3384 1.1871 0.1742 0.080 Uiso 1 1 calc R . .
C7 C 0.1277(3) 1.0118(2) 0.14137(7) 0.0519(6) Uani 1 1 d . . .
H7 H 0.0684 1.0205 0.1644 0.062 Uiso 1 1 calc R . .
C8 C 0.5553(3) 0.9386(3) 0.26880(8) 0.0616(7) Uani 1 1 d . . .
H8A H 0.6240 0.8816 0.2721 0.074 Uiso 1 1 calc R . .
H8B H 0.5925 1.0170 0.2699 0.074 Uiso 1 1 calc R . .
C9 C 0.4616(3) 0.9247(3) 0.30177(8) 0.0625(8) Uani 1 1 d . . .
C10 C 0.3872(3) 0.8158(3) 0.29882(8) 0.0708(9) Uani 1 1 d . . .
H10A H 0.4437 0.7486 0.3026 0.085 Uiso 1 1 calc R . .
H10B H 0.3229 0.8142 0.3203 0.085 Uiso 1 1 calc R . .
C11 C 0.4441(3) 1.0018(4) 0.33040(9) 0.0871(11) Uani 1 1 d . . .
H11A H 0.3818 0.9890 0.3503 0.105 Uiso 1 1 calc R . .
H11B H 0.4938 1.0700 0.3311 0.105 Uiso 1 1 calc R . .
O5 O 0.2751(4) 0.6948(4) 0.18126(13) 0.0539(14) Uani 0.625(7) 1 d PD A 1
C12 C 0.1530(5) 0.6909(4) 0.19853(14) 0.0494(13) Uani 0.625(7) 1 d PD A 1
H12A H 0.0961 0.7485 0.1861 0.059 Uiso 0.625(7) 1 calc PR A 1
H12B H 0.1560 0.7038 0.2278 0.059 Uiso 0.625(7) 1 calc PR A 1
C13 C 0.1108(7) 0.5619(6) 0.1880(3) 0.085(4) Uani 0.625(7) 1 d PGD A 1
C14 C 0.1509(6) 0.4609(9) 0.1695(2) 0.096(4) Uani 0.625(7) 1 d PG A 1
H14 H 0.2271 0.4603 0.1546 0.115 Uiso 0.625(7) 1 calc PR A 1
C15 C 0.0795(8) 0.3607(6) 0.1727(2) 0.096(4) Uani 0.625(7) 1 d PG A 1
H15 H 0.1069 0.2917 0.1601 0.115 Uiso 0.625(7) 1 calc PR A 1
C16 C -0.0319(7) 0.3615(5) 0.1945(3) 0.077(3) Uani 0.625(7) 1 d PG A 1
H16 H -0.0807 0.2931 0.1968 0.093 Uiso 0.625(7) 1 calc PR A 1
C17 C -0.0720(5) 0.4625(8) 0.21308(19) 0.064(2) Uani 0.625(7) 1 d PG A 1
H17 H -0.1482 0.4631 0.2280 0.076 Uiso 0.625(7) 1 calc PR A 1
C18 C -0.0006(7) 0.5627(5) 0.2098(2) 0.066(2) Uani 0.625(7) 1 d PG A 1
H18 H -0.0280 0.6318 0.2225 0.079 Uiso 0.625(7) 1 calc PR A 1
O5A O 0.2504(8) 0.7004(7) 0.2004(2) 0.066(3) Uani 0.375(7) 1 d PD A 2
C12A C 0.1969(10) 0.6349(9) 0.1689(2) 0.090(4) Uani 0.375(7) 1 d PD A 2
H12C H 0.2581 0.5802 0.1571 0.108 Uiso 0.375(7) 1 calc PR A 2
H12D H 0.1609 0.6845 0.1477 0.108 Uiso 0.375(7) 1 calc PR A 2
C13A C 0.0900(11) 0.5699(6) 0.1942(3) 0.051(4) Uani 0.375(7) 1 d PGD A 2
C14A C 0.1579(9) 0.4971(7) 0.1691(3) 0.061(4) Uani 0.375(7) 1 d PG A 2
H14A H 0.2300 0.5253 0.1554 0.073 Uiso 0.375(7) 1 calc PR A 2
C15A C 0.1203(8) 0.3830(6) 0.1641(3) 0.054(3) Uani 0.375(7) 1 d PG A 2
H15A H 0.1667 0.3332 0.1469 0.065 Uiso 0.375(7) 1 calc PR A 2
C16A C 0.0148(8) 0.3418(5) 0.1841(2) 0.040(2) Uani 0.375(7) 1 d PG A 2
H16A H -0.0109 0.2638 0.1807 0.048 Uiso 0.375(7) 1 calc PR A 2
C17A C -0.0531(6) 0.4146(7) 0.2092(2) 0.037(2) Uani 0.375(7) 1 d PG A 2
H17A H -0.1252 0.3864 0.2229 0.044 Uiso 0.375(7) 1 calc PR A 2
C18A C -0.0155(9) 0.5287(7) 0.2142(3) 0.042(3) Uani 0.375(7) 1 d PG A 2
H18A H -0.0619 0.5785 0.2314 0.051 Uiso 0.375(7) 1 calc PR A 2
C19 C 0.0541(2) 1.0086(3) 0.10284(7) 0.0544(7) Uani 1 1 d . . .
C20 C 0.0117(3) 1.1108(3) 0.08616(8) 0.0601(7) Uani 1 1 d . . .
H20 H 0.0274 1.1819 0.0995 0.072 Uiso 1 1 calc R . .
C21 C -0.0532(3) 1.1103(3) 0.05020(9) 0.0690(8) Uani 1 1 d . . .
H21 H -0.0816 1.1809 0.0388 0.083 Uiso 1 1 calc R . .
C22 C -0.0766(3) 1.0070(4) 0.03097(9) 0.0725(9) Uani 1 1 d . . .
H22 H -0.1193 1.0070 0.0060 0.087 Uiso 1 1 calc R . .
C23 C -0.0390(3) 0.9045(3) 0.04757(9) 0.0736(9) Uani 1 1 d . . .
H23 H -0.0571 0.8336 0.0344 0.088 Uiso 1 1 calc R . .
C24 C 0.0261(3) 0.9044(3) 0.08389(8) 0.0646(8) Uani 1 1 d . . .
H24 H 0.0514 0.8334 0.0957 0.077 Uiso 1 1 calc R . .
O1B O -0.10042(17) 0.40736(16) -0.01685(5) 0.0581(5) Uani 1 1 d . . .
O2B O 0.1267(2) 0.41473(19) -0.09805(6) 0.0686(5) Uani 1 1 d . B .
O3B O 0.03656(17) 0.59822(16) -0.09226(5) 0.0562(5) Uani 1 1 d . B .
O5B O -0.1215(2) 0.75652(17) -0.04609(6) 0.0794(7) Uani 1 1 d . . .
O4B O -0.1280(2) 0.62715(17) 0.02285(5) 0.0700(6) Uani 1 1 d . B .
C1B C -0.2198(3) 0.4630(2) -0.01109(8) 0.0593(7) Uani 1 1 d . B .
H1B H -0.2773 0.4414 -0.0336 0.071 Uiso 1 1 calc R . .
C2B C -0.2038(3) 0.5930(2) -0.01051(8) 0.0603(7) Uani 1 1 d . . .
H2B H -0.2885 0.6301 -0.0082 0.072 Uiso 1 1 calc R B .
C3B C -0.1404(3) 0.6353(2) -0.04856(8) 0.0585(7) Uani 1 1 d . B .
H3D H -0.1967 0.6186 -0.0718 0.070 Uiso 1 1 calc R . .
C4B C -0.0188(3) 0.5706(2) -0.05415(8) 0.0524(6) Uani 1 1 d . . .
H4B H 0.0411 0.5904 -0.0321 0.063 Uiso 1 1 calc R B .
C5B C -0.0460(3) 0.4418(2) -0.05382(8) 0.0535(7) Uani 1 1 d . B .
H5B H -0.1061 0.4235 -0.0760 0.064 Uiso 1 1 calc R . .
C6B C 0.0748(3) 0.3766(3) -0.06076(9) 0.0675(8) Uani 1 1 d . . .
H6B1 H 0.1348 0.3919 -0.0387 0.081 Uiso 1 1 calc R B .
H6B2 H 0.0580 0.2925 -0.0617 0.081 Uiso 1 1 calc R . .
C7B C 0.1498(3) 0.5344(3) -0.09748(8) 0.0606(7) Uani 1 1 d . . .
H7B H 0.2087 0.5527 -0.0750 0.073 Uiso 1 1 calc R B .
C8B C -0.2748(3) 0.4195(3) 0.02797(8) 0.0707(8) Uani 1 1 d . . .
H8B1 H -0.3654 0.4395 0.0291 0.085 Uiso 1 1 calc R B .
H8B2 H -0.2675 0.3343 0.0290 0.085 Uiso 1 1 calc R . .
C9B C -0.2098(3) 0.4703(3) 0.06328(9) 0.0699(8) Uani 1 1 d . B .
C10B C -0.1879(4) 0.5973(3) 0.06030(8) 0.0837(10) Uani 1 1 d . . .
H10C H -0.2694 0.6383 0.0624 0.100 Uiso 1 1 calc R B .
H10D H -0.1340 0.6227 0.0828 0.100 Uiso 1 1 calc R . .
C11B C -0.1743(3) 0.4107(4) 0.09504(10) 0.0927(11) Uani 1 1 d . . .
H11C H -0.1901 0.3301 0.0963 0.111 Uiso 1 1 calc R B .
H11D H -0.1331 0.4486 0.1166 0.111 Uiso 1 1 calc R . .
C19B C 0.2093(3) 0.5705(3) -0.13644(8) 0.0629(8) Uani 1 1 d . B .
C20B C 0.2622(3) 0.4897(4) -0.16200(9) 0.0806(10) Uani 1 1 d . . .
H20B H 0.2598 0.4100 -0.1553 0.097 Uiso 1 1 calc R B .
C21B C 0.3190(3) 0.5257(5) -0.19757(10) 0.0898(12) Uani 1 1 d . B .
H21B H 0.3549 0.4704 -0.2152 0.108 Uiso 1 1 calc R . .
C22B C 0.3230(3) 0.6403(5) -0.20702(11) 0.0936(13) Uani 1 1 d . . .
H22B H 0.3627 0.6642 -0.2311 0.112 Uiso 1 1 calc R B .
C23B C 0.2704(4) 0.7219(4) -0.18211(11) 0.0975(13) Uani 1 1 d . B .
H23B H 0.2726 0.8014 -0.1890 0.117 Uiso 1 1 calc R . .
C24B C 0.2138(3) 0.6860(3) -0.14663(9) 0.0819(10) Uani 1 1 d . . .
H24B H 0.1777 0.7417 -0.1292 0.098 Uiso 1 1 calc R B .
C12B C -0.1141(6) 0.8233(4) -0.07957(13) 0.0749(18) Uani 0.641(6) 1 d P B 3
H12E H -0.1597 0.7851 -0.1018 0.090 Uiso 0.641(6) 1 calc PR B 3
H12F H -0.0249 0.8316 -0.0876 0.090 Uiso 0.641(6) 1 calc PR B 3
C13B C -0.1694(4) 0.9402(4) -0.07242(14) 0.055(2) Uani 0.641(6) 1 d PG B 3
C14B C -0.1169(4) 1.0477(5) -0.08049(17) 0.067(2) Uani 0.641(6) 1 d PG B 3
H14B H -0.0343 1.0529 -0.0912 0.081 Uiso 0.641(6) 1 calc PR B 3
C15B C -0.1853(6) 1.1477(3) -0.07282(19) 0.083(3) Uani 0.641(6) 1 d PG B 3
H15B H -0.1495 1.2211 -0.0783 0.100 Uiso 0.641(6) 1 calc PR B 3
C16B C -0.3062(5) 1.1401(3) -0.0571(2) 0.072(3) Uani 0.641(6) 1 d PG B 3
H16B H -0.3529 1.2084 -0.0518 0.087 Uiso 0.641(6) 1 calc PR B 3
C17B C -0.3586(4) 1.0326(4) -0.04902(18) 0.071(2) Uani 0.641(6) 1 d PG B 3
H17B H -0.4412 1.0274 -0.0383 0.085 Uiso 0.641(6) 1 calc PR B 3
C18B C -0.2902(4) 0.9326(3) -0.05668(11) 0.0618(19) Uani 0.641(6) 1 d PG B 3
H18B H -0.3261 0.8592 -0.0512 0.074 Uiso 0.641(6) 1 calc PR B 3
C12C C -0.2573(7) 0.8107(3) -0.0610(2) 0.076(3) Uani 0.359(6) 1 d PG B 4
H12G H -0.2852 0.7761 -0.0867 0.091 Uiso 0.359(6) 1 calc PR B 4
H12H H -0.3239 0.8002 -0.0406 0.091 Uiso 0.359(6) 1 calc PR B 4
C13C C -0.2226(8) 0.9353(5) -0.0659(3) 0.039(3) Uani 0.359(6) 1 d PG B 4
C14C C -0.1196(6) 0.9934(7) -0.0819(3) 0.052(3) Uani 0.359(6) 1 d PG B 4
H14C H -0.0507 0.9510 -0.0925 0.062 Uiso 0.359(6) 1 calc PR B 4
C15C C -0.1176(9) 1.1134(7) -0.0824(2) 0.071(4) Uani 0.359(6) 1 d PG B 4
H15C H -0.0472 1.1531 -0.0933 0.086 Uiso 0.359(6) 1 calc PR B 4
C16C C -0.2185(14) 1.1754(5) -0.0669(4) 0.076(4) Uani 0.359(6) 1 d PG B 4
H16C H -0.2171 1.2575 -0.0672 0.091 Uiso 0.359(6) 1 calc PR B 4
C17C C -0.3214(11) 1.1174(10) -0.0509(4) 0.094(7) Uani 0.359(6) 1 d PG B 4
H17C H -0.3904 1.1598 -0.0403 0.113 Uiso 0.359(6) 1 calc PR B 4
C18C C -0.3235(6) 0.9974(10) -0.0504(3) 0.065(4) Uani 0.359(6) 1 d PG B 4
H18C H -0.3938 0.9577 -0.0395 0.078 Uiso 0.359(6) 1 calc PR B 4

loop_
_atom_site_aniso_label
_atom_site_aniso_U_11
_atom_site_aniso_U_22
_atom_site_aniso_U_33
_atom_site_aniso_U_23
_atom_site_aniso_U_13
_atom_site_aniso_U_12
O1 0.0586(11) 0.0601(11) 0.0500(10) -0.0018(9) -0.0110(8) -0.0042(9)
O2 0.0560(11) 0.0576(11) 0.0488(10) -0.0068(9) -0.0068(8) -0.0027(10)
O3 0.0728(13) 0.0622(12) 0.0574(11) 0.0075(9) -0.0212(10) -0.0200(11)
O4 0.0474(10) 0.0717(13) 0.0642(11) 0.0106(10) -0.0049(9) -0.0015(9)
C1 0.0469(14) 0.0680(18) 0.0521(15) -0.0048(14) -0.0023(12) 0.0028(14)
C2 0.0458(15) 0.0596(17) 0.0659(17) -0.0044(14) 0.0008(13) 0.0051(13)
C3 0.0529(16) 0.0540(17) 0.0742(19) -0.0135(15) -0.0053(14) 0.0013(14)
C4 0.0508(14) 0.0502(15) 0.0447(13) -0.0042(12) -0.0056(11) -0.0043(13)
C5 0.0564(16) 0.0652(18) 0.0413(13) -0.0008(13) -0.0080(12) -0.0100(14)
C6 0.079(2) 0.0634(19) 0.0573(17) 0.0023(14) -0.0267(16) -0.0124(17)
C7 0.0546(15) 0.0539(16) 0.0473(13) -0.0017(12) -0.0051(12) -0.0130(14)
C8 0.0513(15) 0.078(2) 0.0559(16) -0.0004(14) -0.0083(13) -0.0006(15)
C9 0.0545(16) 0.084(2) 0.0487(15) 0.0054(15) -0.0054(13) -0.0030(17)
C10 0.0629(19) 0.088(2) 0.0614(18) 0.0195(16) -0.0126(15) -0.0049(19)
C11 0.082(2) 0.119(3) 0.0602(19) -0.006(2) 0.0013(17) -0.006(2)
O5 0.050(2) 0.050(2) 0.062(3) -0.013(2) 0.009(2) -0.0044(17)
C12 0.053(3) 0.041(3) 0.055(3) -0.003(2) 0.014(2) -0.007(2)
C13 0.036(3) 0.102(9) 0.116(8) 0.062(6) -0.004(4) -0.002(4)
C14 0.053(5) 0.173(12) 0.061(6) 0.030(7) 0.013(4) 0.025(6)
C15 0.093(9) 0.121(9) 0.075(7) -0.049(7) -0.025(6) 0.055(6)
C16 0.087(7) 0.055(5) 0.091(8) 0.001(4) -0.037(5) -0.006(5)
C17 0.065(4) 0.070(6) 0.055(3) -0.002(4) 0.002(3) -0.003(4)
C18 0.041(3) 0.047(4) 0.109(6) 0.000(4) -0.008(3) -0.006(3)
O5A 0.081(8) 0.049(4) 0.068(5) -0.020(4) -0.026(5) -0.005(4)
C12A 0.118(9) 0.087(7) 0.066(6) -0.007(5) -0.015(6) -0.033(7)
C13A 0.063(9) 0.049(7) 0.040(4) 0.008(5) -0.009(5) -0.025(5)
C14A 0.082(10) 0.031(5) 0.069(8) 0.006(4) -0.023(6) -0.015(5)
C15A 0.047(6) 0.062(6) 0.052(6) 0.032(5) 0.006(4) -0.025(5)
C16A 0.036(6) 0.048(5) 0.036(4) -0.001(4) 0.017(4) 0.005(4)
C17A 0.050(4) 0.028(6) 0.032(4) -0.003(4) 0.006(3) 0.004(4)
C18A 0.073(7) 0.011(4) 0.043(4) 0.002(3) -0.006(4) -0.016(4)
C19 0.0503(15) 0.0659(18) 0.0472(13) -0.0026(13) -0.0023(12) -0.0112(15)
C20 0.0550(16) 0.074(2) 0.0511(15) -0.0028(14) -0.0057(13) -0.0056(15)
C21 0.0592(18) 0.091(2) 0.0565(17) 0.0019(17) -0.0073(14) -0.0023(18)
C22 0.0509(17) 0.114(3) 0.0524(16) -0.0071(19) -0.0063(13) -0.0154(18)
C23 0.067(2) 0.095(3) 0.0587(18) -0.0144(18) -0.0058(15) -0.022(2)
C24 0.0674(19) 0.071(2) 0.0556(16) -0.0054(15) -0.0039(14) -0.0166(16)
O1B 0.0595(11) 0.0548(11) 0.0599(11) 0.0070(9) -0.0002(9) 0.0060(9)
O2B 0.0675(12) 0.0703(14) 0.0679(12) -0.0043(11) 0.0049(10) 0.0168(12)
O3B 0.0570(11) 0.0647(12) 0.0468(10) 0.0014(9) 0.0051(8) 0.0049(10)
O5B 0.1189(19) 0.0480(12) 0.0713(13) 0.0080(10) 0.0266(13) 0.0161(13)
O4B 0.0953(15) 0.0669(13) 0.0479(10) -0.0041(9) 0.0107(11) -0.0048(12)
C1B 0.0531(16) 0.0631(18) 0.0617(17) 0.0060(14) 0.0019(13) 0.0030(14)
C2B 0.0701(18) 0.0607(17) 0.0502(15) 0.0039(14) 0.0053(14) 0.0111(16)
C3B 0.074(2) 0.0489(16) 0.0525(15) 0.0025(12) 0.0101(14) 0.0140(14)
C4B 0.0599(16) 0.0512(16) 0.0462(14) -0.0009(12) 0.0016(12) 0.0011(13)
C5B 0.0580(16) 0.0520(16) 0.0506(15) -0.0002(12) 0.0022(13) 0.0025(13)
C6B 0.070(2) 0.0627(19) 0.0699(19) 0.0055(15) 0.0053(15) 0.0171(16)
C7B 0.0488(16) 0.080(2) 0.0535(16) -0.0044(14) -0.0032(12) 0.0036(15)
C8B 0.0608(18) 0.085(2) 0.0660(18) 0.0169(17) 0.0022(15) 0.0018(18)
C9B 0.0667(19) 0.087(2) 0.0565(17) 0.0158(16) 0.0121(14) 0.0061(18)
C10B 0.112(3) 0.093(3) 0.0458(16) 0.0003(17) 0.0194(17) 0.000(2)
C11B 0.094(3) 0.118(3) 0.065(2) 0.021(2) 0.0101(19) 0.012(2)
C19B 0.0449(15) 0.094(2) 0.0498(15) -0.0044(16) -0.0032(12) -0.0024(16)
C20B 0.0624(19) 0.118(3) 0.0615(18) -0.003(2) -0.0014(15) 0.028(2)
C21B 0.0556(19) 0.149(4) 0.065(2) -0.005(2) 0.0087(16) 0.021(2)
C22B 0.059(2) 0.154(4) 0.067(2) 0.001(3) 0.0125(17) -0.017(2)
C23B 0.094(3) 0.124(3) 0.074(2) -0.003(2) 0.019(2) -0.038(3)
C24B 0.081(2) 0.102(3) 0.0634(19) -0.0114(19) 0.0111(17) -0.033(2)
C12B 0.111(4) 0.064(3) 0.050(3) 0.010(2) 0.014(3) 0.027(3)
C13B 0.047(5) 0.074(5) 0.042(3) -0.002(3) 0.005(3) 0.013(3)
C14B 0.067(4) 0.065(7) 0.070(4) -0.012(4) -0.006(3) -0.007(4)
C15B 0.133(9) 0.046(3) 0.070(5) -0.015(3) 0.004(5) 0.005(5)
C16B 0.097(7) 0.059(4) 0.061(5) 0.004(4) -0.010(4) 0.023(4)
C17B 0.066(4) 0.084(5) 0.062(4) 0.007(4) -0.017(3) 0.037(4)
C18B 0.073(5) 0.059(4) 0.054(3) -0.003(3) -0.007(3) 0.011(4)
C12C 0.045(5) 0.048(5) 0.135(9) 0.011(5) -0.007(5) 0.007(4)
C13C 0.037(7) 0.031(4) 0.048(6) 0.008(3) -0.008(5) -0.008(4)
C14C 0.049(6) 0.062(9) 0.045(5) 0.000(5) 0.011(4) -0.033(5)
C15C 0.115(10) 0.027(6) 0.072(7) -0.016(6) -0.007(6) -0.013(6)
C16C 0.085(9) 0.069(7) 0.074(8) -0.023(7) 0.006(7) 0.009(8)
C17C 0.136(15) 0.091(11) 0.055(7) 0.022(9) 0.017(8) 0.067(11)
C18C 0.034(5) 0.096(10) 0.064(7) 0.037(7) -0.014(4) 0.006(8)

loop_
_atom_type_symbol
_atom_type_description
_atom_type_scat_dispersion_real
_atom_type_scat_dispersion_imag
_atom_type_scat_source
C C 0.0181 0.0091 'International Tables Vol C Tables 4.2.6.8 and 6.1.1.4'
H H 0.0000 0.0000 'International Tables Vol C Tables 4.2.6.8 and 6.1.1.4'
O O 0.0492 0.0322 'International Tables Vol C Tables 4.2.6.8 and 6.1.1.4'

loop_
_geom_angle_atom_site_label_1
_geom_angle_atom_site_label_2
_geom_angle_atom_site_label_3
_geom_angle
C5 O1 C1 110.65(19)
C7 O2 C4 109.32(18)
C7 O3 C6 111.48(19)
C2 O4 C10 112.7(2)
O1 C1 C2 111.2(2)
O1 C1 C8 107.0(2)
C2 C1 C8 111.5(2)
O1 C1 H1 109.0
C2 C1 H1 109.0
C8 C1 H1 109.0
O4 C2 C1 111.2(2)
O4 C2 C3 107.0(2)
C1 C2 C3 111.7(2)
O4 C2 H2 108.9
C1 C2 H2 108.9
C3 C2 H2 108.9
O5 C3 C4 117.7(3)
C4 C3 O5A 110.9(4)
O5 C3 C2 118.8(3)
C4 C3 C2 108.1(2)
O5A C3 C2 100.3(3)
O5 C3 H3A 103.3
C4 C3 H3A 103.3
O5A C3 H3A 129.3
C2 C3 H3A 103.3
O5 C3 H3B 86.1
C4 C3 H3B 112.3
O5A C3 H3B 112.3
C2 C3 H3B 112.3
O2 C4 C5 108.6(2)
O2 C4 C3 110.6(2)
C5 C4 C3 109.4(2)
O2 C4 H4 109.4
C5 C4 H4 109.4
C3 C4 H4 109.4
O1 C5 C6 108.3(2)
O1 C5 C4 110.3(2)
C6 C5 C4 109.4(2)
O1 C5 H5 109.6
C6 C5 H5 109.6
C4 C5 H5 109.6
O3 C6 C5 108.5(2)
O3 C6 H6A 110.0
C5 C6 H6A 110.0
O3 C6 H6B 110.0
C5 C6 H6B 110.0
H6A C6 H6B 108.4
O3 C7 O2 111.0(2)
O3 C7 C19 107.8(2)
O2 C7 C19 109.7(2)
O3 C7 H7 109.5
O2 C7 H7 109.5
C19 C7 H7 109.5
C9 C8 C1 109.9(2)
C9 C8 H8A 109.7
C1 C8 H8A 109.7
C9 C8 H8B 109.7
C1 C8 H8B 109.7
H8A C8 H8B 108.2
C11 C9 C10 122.9(3)
C11 C9 C8 123.7(3)
C10 C9 C8 113.3(3)
O4 C10 C9 110.5(2)
O4 C10 H10A 109.6
C9 C10 H10A 109.6
O4 C10 H10B 109.6
C9 C10 H10B 109.6
H10A C10 H10B 108.1
C9 C11 H11A 120.0
C9 C11 H11B 120.0
H11A C11 H11B 120.0
C3 O5 C12 112.2(4)
O5 C12 C13 101.3(4)
O5 C12 H12A 111.5
C13 C12 H12A 111.5
O5 C12 H12B 111.5
C13 C12 H12B 111.5
H12A C12 H12B 109.3
C14 C13 C18 120.0
C14 C13 C12 142.9(7)
C18 C13 C12 96.7(7)
C13 C14 C15 120.0
C13 C14 H14 120.0
C15 C14 H14 120.0
C14 C15 C16 120.0
C14 C15 H15 120.0
C16 C15 H15 120.0
C17 C16 C15 120.0
C17 C16 H16 120.0
C15 C16 H16 120.0
C18 C17 C16 120.0
C18 C17 H17 120.0
C16 C17 H17 120.0
C17 C18 C13 120.0
C17 C18 H18 120.0
C13 C18 H18 120.0
C12A O5A C3 117.8(6)
O5A C12A C13A 98.4(7)
O5A C12A H12C 112.1
C13A C12A H12C 112.1
O5A C12A H12D 112.1
C13A C12A H12D 112.1
H12C C12A H12D 109.7
C14A C13A C18A 120.0
C14A C13A C12A 66.4(6)
C18A C13A C12A 170.5(8)
C13A C14A C15A 120.0
C13A C14A H14A 120.0
C15A C14A H14A 120.0
C16A C15A C14A 120.0
C16A C15A H15A 120.0
C14A C15A H15A 120.0
C15A C16A C17A 120.0
C15A C16A H16A 120.0
C17A C16A H16A 120.0
C18A C17A C16A 120.0
C18A C17A H17A 120.0
C16A C17A H17A 120.0
C17A C18A C13A 120.0
C17A C18A H18A 120.0
C13A C18A H18A 120.0
C20 C19 C24 119.2(2)
C20 C19 C7 119.5(2)
C24 C19 C7 121.3(3)
C19 C20 C21 120.5(3)
C19 C20 H20 119.7
C21 C20 H20 119.7
C22 C21 C20 119.8(3)
C22 C21 H21 120.1
C20 C21 H21 120.1
C23 C22 C21 120.7(3)
C23 C22 H22 119.7
C21 C22 H22 119.7
C22 C23 C24 119.8(3)
C22 C23 H23 120.1
C24 C23 H23 120.1
C19 C24 C23 119.9(3)
C19 C24 H24 120.0
C23 C24 H24 120.0
C5B O1B C1B 110.49(19)
C7B O2B C6B 111.0(2)
C7B O3B C4B 109.8(2)
C12B O5B C3B 121.5(3)
C12B O5B C12C 65.6(4)
C3B O5B C12C 103.6(3)
C2B O4B C10B 111.1(2)
O1B C1B C2B 110.4(2)
O1B C1B C8B 107.9(2)
C2B C1B C8B 111.3(2)
O1B C1B H1B 109.1
C2B C1B H1B 109.1
C8B C1B H1B 109.1
O4B C2B C1B 110.3(2)
O4B C2B C3B 108.2(2)
C1B C2B C3B 111.1(2)
O4B C2B H2B 109.1
C1B C2B H2B 109.1
C3B C2B H2B 109.1
O5B C3B C4B 112.2(3)
O5B C3B C2B 109.4(2)
C4B C3B C2B 108.9(2)
O5B C3B H3D 108.7
C4B C3B H3D 108.7
C2B C3B H3D 108.7
O3B C4B C3B 110.5(2)
O3B C4B C5B 107.6(2)
C3B C4B C5B 108.9(2)
O3B C4B H4B 109.9
C3B C4B H4B 109.9
C5B C4B H4B 109.9
O1B C5B C6B 109.9(2)
O1B C5B C4B 111.1(2)
C6B C5B C4B 109.2(2)
O1B C5B H5B 108.9
C6B C5B H5B 108.9
C4B C5B H5B 108.9
O2B C6B C5B 107.9(2)
O2B C6B H6B1 110.1
C5B C6B H6B1 110.1
O2B C6B H6B2 110.1
C5B C6B H6B2 110.1
H6B1 C6B H6B2 108.4
O2B C7B O3B 111.5(2)
O2B C7B C19B 109.5(2)
O3B C7B C19B 108.5(2)
O2B C7B H7B 109.1
O3B C7B H7B 109.1
C19B C7B H7B 109.1
C9B C8B C1B 111.8(3)
C9B C8B H8B1 109.3
C1B C8B H8B1 109.3
C9B C8B H8B2 109.3
C1B C8B H8B2 109.3
H8B1 C8B H8B2 107.9
C11B C9B C8B 124.3(4)
C11B C9B C10B 121.6(4)
C8B C9B C10B 114.1(3)
O4B C10B C9B 111.2(3)
O4B C10B H10C 109.4
C9B C10B H10C 109.4
O4B C10B H10D 109.4
C9B C10B H10D 109.4
H10C C10B H10D 108.0
C9B C11B H11C 120.0
C9B C11B H11D 120.0
H11C C11B H11D 120.0
C24B C19B C20B 119.2(3)
C24B C19B C7B 119.8(3)
C20B C19B C7B 121.0(3)
C19B C20B C21B 119.9(4)
C19B C20B H20B 120.1
C21B C20B H20B 120.1
C22B C21B C20B 120.0(4)
C22B C21B H21B 120.0
C20B C21B H21B 120.0
C21B C22B C23B 121.0(4)
C21B C22B H22B 119.5
C23B C22B H22B 119.5
C22B C23B C24B 119.0(4)
C22B C23B H23B 120.5
C24B C23B H23B 120.5
C19B C24B C23B 120.9(4)
C19B C24B H24B 119.5
C23B C24B H24B 119.5
O5B C12B C13B 111.1(4)
O5B C12B H12E 109.4
C13B C12B H12E 109.4
O5B C12B H12F 109.4
C13B C12B H12F 109.4
H12E C12B H12F 108.0
C14B C13B C18B 120.0
C14B C13B C12B 128.5(4)
C18B C13B C12B 111.5(4)
C15B C14B C13B 120.0
C15B C14B H14B 120.0
C13B C14B H14B 120.0
C14B C15B C16B 120.0
C14B C15B H15B 120.0
C16B C15B H15B 120.0
C17B C16B C15B 120.0
C17B C16B H16B 120.0
C15B C16B H16B 120.0
C16B C17B C18B 120.0
C16B C17B H17B 120.0
C18B C17B H17B 120.0
C17B C18B C13B 120.0
C17B C18B H18B 120.0
C13B C18B H18B 120.0
C13C C12C O5B 100.6(4)
C13C C12C H12G 111.7
O5B C12C H12G 111.7
C13C C12C H12H 111.7
O5B C12C H12H 111.7
H12G C12C H12H 109.4
C14C C13C C18C 120.0
C14C C13C C12C 134.5(6)
C18C C13C C12C 105.5(6)
C13C C14C C15C 120.0
C13C C14C H14C 120.0
C15C C14C H14C 120.0
C14C C15C C16C 120.0
C14C C15C H15C 120.0
C16C C15C H15C 120.0
C17C C16C C15C 120.0
C17C C16C H16C 120.0
C15C C16C H16C 120.0
C18C C17C C16C 120.0
C18C C17C H17C 120.0
C16C C17C H17C 120.0
C17C C18C C13C 120.0
C17C C18C H18C 120.0
C13C C18C H18C 120.0

loop_
_geom_bond_atom_site_label_1
_geom_bond_atom_site_label_2
_geom_bond_distance
O1 C5 1.424(3)
O1 C1 1.435(3)
O2 C7 1.418(3)
O2 C4 1.440(3)
O3 C7 1.415(3)
O3 C6 1.442(3)
O4 C2 1.426(3)
O4 C10 1.441(3)
C1 C2 1.519(4)
C1 C8 1.524(3)
C1 H1 1.0000
C2 C3 1.535(4)
C2 H2 1.0000
C3 O5 1.401(5)
C3 C4 1.512(4)
C3 O5A 1.513(7)
C3 H3A 1.0000
C3 H3B 1.0000
C4 C5 1.511(4)
C4 H4 1.0000
C5 C6 1.505(4)
C5 H5 1.0000
C6 H6A 0.9900
C6 H6B 0.9900
C7 C19 1.506(3)
C7 H7 1.0000
C8 C9 1.493(4)
C8 H8A 0.9900
C8 H8B 0.9900
C9 C11 1.321(4)
C9 C10 1.491(4)
C10 H10A 0.9900
C10 H10B 0.9900
C11 H11A 0.9500
C11 H11B 0.9500
O5 C12 1.420(5)
C12 C13 1.598(6)
C12 H12A 0.9900
C12 H12B 0.9900
C13 C14 1.3900
C13 C18 1.3900
C14 C15 1.3900
C14 H14 0.9500
C15 C16 1.3900
C15 H15 0.9500
C16 C17 1.3900
C16 H16 0.9500
C17 C18 1.3900
C17 H17 0.9500
C18 H18 0.9500
O5A C12A 1.414(8)
C12A C13A 1.601(9)
C12A H12C 0.9900
C12A H12D 0.9900
C13A C14A 1.3900
C13A C18A 1.3900
C14A C15A 1.3900
C14A H14A 0.9500
C15A C16A 1.3900
C15A H15A 0.9500
C16A C17A 1.3900
C16A H16A 0.9500
C17A C18A 1.3900
C17A H17A 0.9500
C18A H18A 0.9500
C19 C20 1.383(4)
C19 C24 1.395(4)
C20 C21 1.385(4)
C20 H20 0.9500
C21 C22 1.380(5)
C21 H21 0.9500
C22 C23 1.369(5)
C22 H22 0.9500
C23 C24 1.396(4)
C23 H23 0.9500
C24 H24 0.9500
O1B C5B 1.420(3)
O1B C1B 1.436(3)
O2B C7B 1.407(4)
O2B C6B 1.432(3)
O3B C7B 1.423(3)
O3B C4B 1.438(3)
O5B C12B 1.362(4)
O5B C3B 1.420(3)
O5B C12C 1.651(7)
O4B C2B 1.430(3)
O4B C10B 1.445(3)
C1B C2B 1.514(4)
C1B C8B 1.515(4)
C1B H1B 1.0000
C2B C3B 1.519(4)
C2B H2B 1.0000
C3B C4B 1.505(4)
C3B H3D 1.0000
C4B C5B 1.520(4)
C4B H4B 1.0000
C5B C6B 1.507(4)
C5B H5B 1.0000
C6B H6B1 0.9900
C6B H6B2 0.9900
C7B C19B 1.505(4)
C7B H7B 1.0000
C8B C9B 1.488(4)
C8B H8B1 0.9900
C8B H8B2 0.9900
C9B C11B 1.319(4)
C9B C10B 1.492(5)
C10B H10C 0.9900
C10B H10D 0.9900
C11B H11C 0.9500
C11B H11D 0.9500
C19B C24B 1.380(5)
C19B C20B 1.385(4)
C20B C21B 1.396(5)
C20B H20B 0.9500
C21B C22B 1.364(6)
C21B H21B 0.9500
C22B C23B 1.377(5)
C22B H22B 0.9500
C23B C24B 1.392(4)
C23B H23B 0.9500
C24B H24B 0.9500
C12B C13B 1.494(6)
C12B H12E 0.9900
C12B H12F 0.9900
C13B C14B 1.3900
C13B C18B 1.3900
C14B C15B 1.3900
C14B H14B 0.9500
C15B C16B 1.3900
C15B H15B 0.9500
C16B C17B 1.3900
C16B H16B 0.9500
C17B C18B 1.3900
C17B H17B 0.9500
C18B H18B 0.9500
C12C C13C 1.499(7)
C12C H12G 0.9900
C12C H12H 0.9900
C13C C14C 1.3900
C13C C18C 1.3900
C14C C15C 1.3900
C14C H14C 0.9500
C15C C16C 1.3900
C15C H15C 0.9500
C16C C17C 1.3900
C16C H16C 0.9500
C17C C18C 1.3900
C17C H17C 0.9500
C18C H18C 0.9500

loop_
_geom_torsion_atom_site_label_1
_geom_torsion_atom_site_label_2
_geom_torsion_atom_site_label_3
_geom_torsion_atom_site_label_4
_geom_torsion
C5 O1 C1 C2 -59.0(3)
C5 O1 C1 C8 178.9(2)
C10 O4 C2 C1 -58.7(3)
C10 O4 C2 C3 179.0(2)
O1 C1 C2 O4 -65.7(3)
C8 C1 C2 O4 53.7(3)
O1 C1 C2 C3 53.8(3)
C8 C1 C2 C3 173.2(2)
O4 C2 C3 O5 -67.6(3)
C1 C2 C3 O5 170.4(3)
O4 C2 C3 C4 69.9(3)
C1 C2 C3 C4 -52.1(3)
O4 C2 C3 O5A -46.4(4)
C1 C2 C3 O5A -168.3(4)
C7 O2 C4 C5 -60.6(3)
C7 O2 C4 C3 179.3(2)
O5 C3 C4 O2 -46.7(4)
O5A C3 C4 O2 -75.6(4)
C2 C3 C4 O2 175.3(2)
O5 C3 C4 C5 -166.3(3)
O5A C3 C4 C5 164.8(3)
C2 C3 C4 C5 55.7(3)
C1 O1 C5 C6 -176.5(2)
C1 O1 C5 C4 63.8(3)
O2 C4 C5 O1 176.4(2)
C3 C4 C5 O1 -62.8(3)
O2 C4 C5 C6 57.4(3)
C3 C4 C5 C6 178.2(2)
C7 O3 C6 C5 57.4(3)
O1 C5 C6 O3 -175.4(2)
C4 C5 C6 O3 -55.1(3)
C6 O3 C7 O2 -62.2(3)
C6 O3 C7 C19 177.7(2)
C4 O2 C7 O3 63.3(2)
C4 O2 C7 C19 -177.7(2)
O1 C1 C8 C9 72.5(3)
C2 C1 C8 C9 -49.3(3)
C1 C8 C9 C11 -127.9(3)
C1 C8 C9 C10 50.9(3)
C2 O4 C10 C9 58.9(3)
C11 C9 C10 O4 123.6(3)
C8 C9 C10 O4 -55.2(3)
C4 C3 O5 C12 -46.0(5)
O5A C3 O5 C12 36.1(9)
C2 C3 O5 C12 87.5(5)
C3 O5 C12 C13 -175.6(5)
O5 C12 C13 C14 0.6(10)
O5 C12 C13 C18 173.4(4)
C18 C13 C14 C15 0.0
C12 C13 C14 C15 171.8(10)
C13 C14 C15 C16 0.0
C14 C15 C16 C17 0.0
C15 C16 C17 C18 0.0
C16 C17 C18 C13 0.0
C14 C13 C18 C17 0.0
C12 C13 C18 C17 -175.0(6)
O5 C3 O5A C12A -21.2(8)
C4 C3 O5A C12A 88.9(9)
C2 C3 O5A C12A -157.0(8)
C3 O5A C12A C13A -165.2(7)
O5A C12A C13A C14A -133.3(9)
C18A C13A C14A C15A 0.0
C12A C13A C14A C15A -172.2(9)
C13A C14A C15A C16A 0.0
C14A C15A C16A C17A 0.0
C15A C16A C17A C18A 0.0
C16A C17A C18A C13A 0.0
C14A C13A C18A C17A 0.0
O3 C7 C19 C20 -39.1(3)
O2 C7 C19 C20 -160.0(2)
O3 C7 C19 C24 141.8(3)
O2 C7 C19 C24 20.9(3)
C24 C19 C20 C21 -2.6(4)
C7 C19 C20 C21 178.3(3)
C19 C20 C21 C22 0.4(4)
C20 C21 C22 C23 1.6(4)
C21 C22 C23 C24 -1.4(5)
C20 C19 C24 C23 2.9(4)
C7 C19 C24 C23 -178.0(3)
C22 C23 C24 C19 -0.9(5)
C5B O1B C1B C2B -60.3(3)
C5B O1B C1B C8B 178.0(2)
C10B O4B C2B C1B -62.7(3)
C10B O4B C2B C3B 175.6(2)
O1B C1B C2B O4B -63.6(3)
C8B C1B C2B O4B 56.2(3)
O1B C1B C2B C3B 56.3(3)
C8B C1B C2B C3B 176.1(2)
C12B O5B C3B C4B 85.2(4)
C12C O5B C3B C4B 154.7(3)
C12B O5B C3B C2B -153.8(4)
C12C O5B C3B C2B -84.3(3)
O4B C2B C3B O5B -56.0(3)
C1B C2B C3B O5B -177.2(2)
O4B C2B C3B C4B 67.0(3)
C1B C2B C3B C4B -54.2(3)
C7B O3B C4B C3B -178.7(2)
C7B O3B C4B C5B -59.9(3)
O5B C3B C4B O3B -65.6(3)
C2B C3B C4B O3B 173.1(2)
O5B C3B C4B C5B 176.4(2)
C2B C3B C4B C5B 55.1(3)
C1B O1B C5B C6B -176.2(2)
C1B O1B C5B C4B 63.0(3)
O3B C4B C5B O1B 179.6(2)
C3B C4B C5B O1B -60.6(3)
O3B C4B C5B C6B 58.4(3)
C3B C4B C5B C6B 178.2(2)
C7B O2B C6B C5B 59.0(3)
O1B C5B C6B O2B -179.5(2)
C4B C5B C6B O2B -57.5(3)
C6B O2B C7B O3B -62.3(3)
C6B O2B C7B C19B 177.6(2)
C4B O3B C7B O2B 62.7(3)
C4B O3B C7B C19B -176.6(2)
O1B C1B C8B C9B 74.2(3)
C2B C1B C8B C9B -47.1(3)
C1B C8B C9B C11B -135.4(3)
C1B C8B C9B C10B 45.2(4)
C2B O4B C10B C9B 59.8(4)
C11B C9B C10B O4B 129.5(3)
C8B C9B C10B O4B -51.1(4)
O2B C7B C19B C24B 165.0(3)
O3B C7B C19B C24B 43.2(4)
O2B C7B C19B C20B -16.4(4)
O3B C7B C19B C20B -138.2(3)
C24B C19B C20B C21B -0.1(5)
C7B C19B C20B C21B -178.7(3)
C19B C20B C21B C22B 0.4(5)
C20B C21B C22B C23B -0.7(6)
C21B C22B C23B C24B 0.8(6)
C20B C19B C24B C23B 0.1(5)
C7B C19B C24B C23B 178.7(3)
C22B C23B C24B C19B -0.4(5)
C3B O5B C12B C13B 146.1(4)
C12C O5B C12B C13B 54.7(4)
O5B C12B C13B C14B 129.7(4)
O5B C12B C13B C18B -52.2(6)
C18B C13B C14B C15B 0.0
C12B C13B C14B C15B 177.9(5)
C13B C14B C15B C16B 0.0
C14B C15B C16B C17B 0.0
C15B C16B C17B C18B 0.0
C16B C17B C18B C13B 0.0
C14B C13B C18B C17B 0.0
C12B C13B C18B C17B -178.3(4)
C12B O5B C12C C13C -50.0(5)
C3B O5B C12C C13C -168.7(4)
O5B C12C C13C C14C 42.5(9)
O5B C12C C13C C18C -138.4(5)
C18C C13C C14C C15C 0.0
C12C C13C C14C C15C 179.0(10)
C13C C14C C15C C16C 0.0
C14C C15C C16C C17C 0.0
C15C C16C C17C C18C 0.0
C16C C17C C18C C13C 0.0
C14C C13C C18C C17C 0.0
C12C C13C C18C C17C -179.3(8)
